data_9012548
loop_
_publ_author_name
'Christensen, N.'

_publ_section_title
;Hydrothermal preparation of rare earth hydroxycarbonates. The crystal
 structure of NdOHCO3
;
_journal_name_full 'Acta Chemica Scandinavica'
_journal_page_first 2973
_journal_page_last 2982
_journal_paper_doi 10.3891/acta.chem.scand.27-2973
_journal_volume 27
_journal_year 1973
_chemical_formula_sum 'C H Nd O4'
_chemical_name_mineral Hydroxyl-bastnasite-(Nd)
_space_group_IT_number 174
_symmetry_space_group_name_Hall 'P -6'
_symmetry_space_group_name_H-M 'P -6'
_cell_angle_alpha 90
_cell_angle_beta 90
_cell_angle_gamma 120
_cell_formula_units_Z 18
_cell_length_a 12.32
_cell_length_b 12.32
_cell_length_c 9.88
_cell_volume 1298.700
_exptl_crystal_density_diffrn 5.092
_cod_original_formula_sum 'Nd (O4 C) H'
_cod_database_code 9012548

loop_
_symmetry_equiv_pos_as_xyz
x,y,z
-x+y,-x,-z
-y,x-y,z
x,y,-z
-x+y,-x,z
-y,x-y,-z

loop_
_atom_site_aniso_label
_atom_site_aniso_U_11
_atom_site_aniso_U_22
_atom_site_aniso_U_33
_atom_site_aniso_U_12
_atom_site_aniso_U_13
_atom_site_aniso_U_23
Nd1 0.00999 0.00828 0.01400 0.00770 0.00259 -0.00004
Nd2 0.00163 0.00432 0.00810 -0.00104 0.00760 0.00348
Nd3 0.02026 0.01137 0.02242 0.00613 -0.00353 0.00456

loop_
_atom_site_label
_atom_site_fract_x
_atom_site_fract_y
_atom_site_fract_z
_atom_site_U_iso_or_equiv
_atom_site_type_symbol
_atom_site_attached_hydrogens
Nd1 0.22840 0.12260 0.23750 0.01203 Nd 0
Nd2 0.20920 0.43630 0.26380 0.01051 Nd 0
Nd3 0.55150 0.10600 0.25370 0.01267 Nd 0
O-H13 0.00000 0.00000 0.27200 0.01773 O 1
O-H14 0.33330 0.66670 0.23000 0.01900 O 1
O-H15 0.66670 0.33330 0.23000 0.01900 O 1
O-H16 0.33900 0.01900 0.32100 0.02153 O 1
O-H17 0.65400 -0.01200 0.18000 0.03800 O 1
C1 0.51000 0.64800 0.00000 0.02153 C 0
O1 0.51100 0.75500 0.00000 0.01267 O 0
O2 0.51200 0.59600 0.11500 0.01267 O 0
C2 0.01440 0.18500 0.00000 0.03800 C 0
O3 -0.10100 0.09000 0.00000 0.03800 O 0
O4 0.07300 0.23100 0.11500 0.02913 O 0
C3 0.46000 0.14900 0.00000 0.03800 C 0
O5 0.52900 0.09500 0.00000 0.03800 O 0
O6 0.42800 0.17800 0.11500 0.02153 O 0
C4 0.44400 0.58000 0.50000 0.02406 C 0
O7 0.50100 0.70300 0.50000 0.00253 O 0
O8 0.41900 0.51900 0.61500 0.01646 O 0
C5 0.47000 0.32200 0.50000 0.06459 C 0
O9 0.57200 0.43300 0.50000 0.03800 O 0
O10 0.42200 0.26500 0.61500 0.02913 O 0
C6 0.17100 0.19600 0.50000 0.03166 C 0
O11 0.18300 0.09600 0.50000 0.02913 O 0
O12 0.16900 0.24800 0.61500 0.03673 O 0

loop_
_cod_changelog_entry_id
_cod_changelog_entry_author
_cod_changelog_entry_date
_cod_changelog_entry_text
1
;cod-tools version 3.8.0
Id: cif_guess_AMCSD_atom_types 9574 2023-05-10 09:00:05Z saulius
;
2023-05-10T18:54:05+03:00
;Derived atom types and hydrogen counts
from atom names that follow the AMCSD naming convention
(Wat == water, O-H == hydroxyl).
;
